data_7239104
loop_
_publ_author_name
'Duan, Fujun'
'Liu, Miaochang'
'Chen, Jiuxi'
'Ding, Jinchang'
'Hu, Yuefei'
'Wu, Huayue'

_publ_section_title
;
 Copper-catalyzed sequential arylation and intramolecular annulation of
 2-(2-bromophenyl)-2,3-dihydroquinazolin-4(1H)-ones with amidines
;
_journal_issue 46
_journal_name_full 'RSC Advances'
_journal_page_first 24001
_journal_paper_doi 10.1039/c3ra41969j
_journal_volume 3
_journal_year 2013
_chemical_formula_sum 'C25 H26 N4 O2'
_chemical_formula_weight 414.50
_space_group_IT_number 14
_space_group_name_Hall '-P 2yn'
_space_group_name_H-M_alt 'P 1 21/n 1'
_symmetry_cell_setting monoclinic
_symmetry_space_group_name_H-M 'P 1 21/n 1'
_atom_sites_solution_hydrogens geom
_atom_sites_solution_primary direct
_atom_sites_solution_secondary difmap
_audit_creation_method SHELXL-97
_cell_angle_alpha 90.00
_cell_angle_beta 91.039(8)
_cell_angle_gamma 90.00
_cell_formula_units_Z 4
_cell_length_a 11.692(4)
_cell_length_b 11.309(4)
_cell_length_c 17.125(6)
_cell_measurement_temperature 298(2)
_cell_volume 2264.0(14)
_computing_structure_refinement 'SHELXL-97 (Sheldrick, 1997)'
_computing_structure_solution 'SHELXS-97 (Sheldrick, 1990)'
_diffrn_ambient_temperature 298(2)
_diffrn_measured_fraction_theta_full 0.994
_diffrn_measured_fraction_theta_max 0.994
_diffrn_radiation_monochromator graphite
_diffrn_radiation_source 'fine-focus sealed tube'
_diffrn_radiation_type MoK\a
_diffrn_radiation_wavelength 0.71073
_diffrn_reflns_av_R_equivalents 0.0750
_diffrn_reflns_av_sigmaI/netI 0.0789
_diffrn_reflns_limit_h_max 13
_diffrn_reflns_limit_h_min -13
_diffrn_reflns_limit_k_max 13
_diffrn_reflns_limit_k_min -12
_diffrn_reflns_limit_l_max 20
_diffrn_reflns_limit_l_min -15
_diffrn_reflns_number 12799
_diffrn_reflns_theta_full 25.10
_diffrn_reflns_theta_max 25.10
_diffrn_reflns_theta_min 2.09
_exptl_absorpt_coefficient_mu 0.079
_exptl_absorpt_correction_T_max 0.9882
_exptl_absorpt_correction_T_min 0.9782
_exptl_absorpt_correction_type multi-scan
_exptl_crystal_density_diffrn 1.216
_exptl_crystal_density_method 'not measured'
_exptl_crystal_F_000 880
_exptl_crystal_size_max 0.28
_exptl_crystal_size_mid 0.22
_exptl_crystal_size_min 0.15
_refine_diff_density_max 0.340
_refine_diff_density_min -0.371
_refine_diff_density_rms 0.077
_refine_ls_extinction_coef 0.012(3)
_refine_ls_extinction_expression Fc^*^=kFc[1+0.001xFc^2^\l^3^/sin(2\q)]^-1/4^
_refine_ls_extinction_method SHELXL
_refine_ls_goodness_of_fit_ref 1.042
_refine_ls_hydrogen_treatment constr
_refine_ls_matrix_type full
_refine_ls_number_parameters 281
_refine_ls_number_reflns 4004
_refine_ls_number_restraints 0
_refine_ls_restrained_S_all 1.042
_refine_ls_R_factor_all 0.1318
_refine_ls_R_factor_gt 0.0729
_refine_ls_shift/su_max 0.000
_refine_ls_shift/su_mean 0.000
_refine_ls_structure_factor_coef Fsqd
_refine_ls_weighting_details 'calc w=1/[\s^2^(Fo^2^)+(0.1339P)^2^+0.0000P] where P=(Fo^2^+2Fc^2^)/3'
_refine_ls_weighting_scheme calc
_refine_ls_wR_factor_gt 0.2025
_refine_ls_wR_factor_ref 0.2386
_reflns_number_gt 2246
_reflns_number_total 4004
_reflns_threshold_expression >2sigma(I)
_cod_data_source_file c3ra41969j.txt
_cod_data_source_block mo_20120422a_0m
_cod_depositor_comments
;
The following automatic conversions were performed:

data item '_exptl_absorpt_correction_type' value 'Multi-scan' was
changed to 'multi-scan' in accordance with the
/home/saulius/struct/COD-crude-data/automatic-downloads/DataCite-retrospective/RSC/depositions/lib/dictionaries/cif_core.dic
dictionary named 'cif_core.dic' version 2.4.2 last updated on
2011-04-26.

data item '_symmetry_cell_setting' value 'Monoclinic' was changed to
'monoclinic' in accordance with the
/home/saulius/struct/COD-crude-data/automatic-downloads/DataCite-retrospective/RSC/depositions/lib/dictionaries/cif_core.dic
dictionary named 'cif_core.dic' version 2.4.2 last updated on
2011-04-26.

Automatic conversion script
Id: cif_fix_values 6909 2019-04-08 15:41:33Z antanas 
;
_cod_original_cell_volume 2264.0(13)
_cod_original_sg_symbol_H-M 'P 21/n'
_cod_database_code 7239104

loop_
_symmetry_equiv_pos_as_xyz
'x, y, z'
'-x+1/2, y+1/2, -z+1/2'
'-x, -y, -z'
'x-1/2, -y-1/2, z-1/2'

loop_
_atom_site_label
_atom_site_type_symbol
_atom_site_fract_x
_atom_site_fract_y
_atom_site_fract_z
_atom_site_U_iso_or_equiv
_atom_site_adp_type
_atom_site_occupancy
_atom_site_symmetry_multiplicity
_atom_site_calc_flag
_atom_site_refinement_flags
N3 N 0.1307(2) 0.5957(2) 1.07331(16) 0.0421(7) Uani 1 1 d .
C14 C 0.1231(3) 0.6580(3) 1.00232(19) 0.0414(8) Uani 1 1 d .
C9 C 0.1399(3) 0.6035(3) 0.92979(19) 0.0406(8) Uani 1 1 d .
O1 O 0.44539(19) 0.3676(2) 0.85047(16) 0.0625(8) Uani 1 1 d .
N1 N 0.2960(2) 0.4723(3) 0.89540(17) 0.0483(8) Uani 1 1 d .
H1 H 0.3365 0.5357 0.8971 0.058 Uiso 1 1 calc R
N2 N 0.1077(2) 0.4112(2) 0.86829(17) 0.0459(8) Uani 1 1 d .
H2 H 0.0452 0.4400 0.8491 0.055 Uiso 1 1 calc R
C15 C 0.2287(3) 0.5833(3) 1.10811(19) 0.0383(8) Uani 1 1 d .
C6 C 0.2630(3) 0.2753(3) 0.85378(19) 0.0425(8) Uani 1 1 d .
N4 N 0.3278(2) 0.6253(3) 1.08180(17) 0.0525(8) Uani 1 1 d .
H4A H 0.3405 0.5948 1.0348 0.079 Uiso 1 1 d R
H4B H 0.3841 0.6043 1.1146 0.079 Uiso 1 1 d R
C7 C 0.3430(3) 0.3739(3) 0.8675(2) 0.0451(9) Uani 1 1 d .
C16 C 0.2318(3) 0.5205(3) 1.1845(2) 0.0415(8) Uani 1 1 d .
C1 C 0.1458(3) 0.3000(3) 0.8487(2) 0.0438(8) Uani 1 1 d .
C8 C 0.1789(3) 0.4771(3) 0.9231(2) 0.0423(8) Uani 1 1 d .
H8 H 0.1756 0.4394 0.9745 0.051 Uiso 1 1 calc R
C10 C 0.1212(3) 0.6690(3) 0.8618(2) 0.0494(9) Uani 1 1 d .
H10 H 0.1317 0.6331 0.8136 0.059 Uiso 1 1 calc R
C12 C 0.0719(3) 0.8383(3) 0.9341(2) 0.0597(10) Uani 1 1 d .
H12 H 0.0498 0.9172 0.9358 0.072 Uiso 1 1 calc R
C2 C 0.0717(3) 0.2123(3) 0.8209(2) 0.0543(10) Uani 1 1 d .
H2A H -0.0060 0.2284 0.8151 0.065 Uiso 1 1 calc R
C3 C 0.1128(3) 0.1026(3) 0.8021(2) 0.0589(11) Uani 1 1 d .
H3 H 0.0628 0.0453 0.7826 0.071 Uiso 1 1 calc R
C13 C 0.0883(3) 0.7758(3) 1.0028(2) 0.0508(10) Uani 1 1 d .
H13 H 0.0758 0.8132 1.0503 0.061 Uiso 1 1 calc R
C5 C 0.3017(3) 0.1622(3) 0.8357(2) 0.0545(10) Uani 1 1 d .
H5 H 0.3793 0.1451 0.8401 0.065 Uiso 1 1 calc R
C21 C 0.3095(3) 0.5485(3) 1.2432(2) 0.0533(10) Uani 1 1 d .
H21 H 0.3646 0.6061 1.2347 0.064 Uiso 1 1 calc R
C11 C 0.0878(3) 0.7852(3) 0.8644(2) 0.0558(10) Uani 1 1 d .
H11 H 0.0761 0.8273 0.8183 0.067 Uiso 1 1 calc R
C18 C 0.1481(4) 0.3784(3) 1.2698(3) 0.0661(12) Uani 1 1 d .
H18 H 0.0930 0.3209 1.2786 0.079 Uiso 1 1 calc R
C17 C 0.1514(3) 0.4341(3) 1.1993(2) 0.0518(10) Uani 1 1 d .
H17 H 0.0985 0.4135 1.1604 0.062 Uiso 1 1 calc R
C20 C 0.3064(4) 0.4921(4) 1.3142(2) 0.0673(12) Uani 1 1 d .
H20 H 0.3593 0.5118 1.3533 0.081 Uiso 1 1 calc R
C19 C 0.2254(4) 0.4065(4) 1.3277(3) 0.0691(12) Uani 1 1 d .
H19 H 0.2233 0.3681 1.3758 0.083 Uiso 1 1 calc R
C4 C 0.2273(4) 0.0761(3) 0.8116(2) 0.0625(11) Uani 1 1 d .
H4 H 0.2537 0.0001 0.8016 0.075 Uiso 1 1 calc R
O2 O 0.5744(2) 0.3006(3) 0.07263(19) 0.0772(9) Uani 1 1 d .
C25 C 0.4549(5) 0.3170(5) 0.0724(4) 0.120(2) Uani 1 1 d .
H25A H 0.4353 0.3778 0.1098 0.144 Uiso 1 1 calc R
H25B H 0.4287 0.3426 0.0211 0.144 Uiso 1 1 calc R
C23 C 0.4903(7) 0.1294(7) 0.1125(6) 0.192(4) Uani 1 1 d .
H23A H 0.4866 0.0609 0.0785 0.230 Uiso 1 1 calc R
H23B H 0.4817 0.1031 0.1660 0.230 Uiso 1 1 calc R
C22 C 0.5982(5) 0.1898(5) 0.1040(4) 0.114(2) Uani 1 1 d .
H22A H 0.6368 0.1978 0.1543 0.136 Uiso 1 1 calc R
H22B H 0.6474 0.1457 0.0695 0.136 Uiso 1 1 calc R
C24 C 0.4018(6) 0.2120(8) 0.0918(7) 0.212(6) Uani 1 1 d .
H24A H 0.3569 0.1825 0.0477 0.255 Uiso 1 1 calc R
H24B H 0.3513 0.2239 0.1354 0.255 Uiso 1 1 calc R

loop_
_atom_site_aniso_label
_atom_site_aniso_U_11
_atom_site_aniso_U_22
_atom_site_aniso_U_33
_atom_site_aniso_U_23
_atom_site_aniso_U_13
_atom_site_aniso_U_12
N3 0.0299(15) 0.0493(17) 0.0468(17) 0.0055(13) -0.0056(12) 0.0005(12)
C14 0.0254(16) 0.048(2) 0.051(2) 0.0011(17) -0.0064(14) 0.0016(14)
C9 0.0283(17) 0.0434(19) 0.050(2) 0.0032(16) -0.0064(14) 0.0006(14)
O1 0.0277(14) 0.0752(18) 0.0845(19) -0.0143(15) -0.0029(12) 0.0033(12)
N1 0.0303(15) 0.0482(17) 0.066(2) -0.0104(15) -0.0058(13) -0.0043(13)
N2 0.0315(15) 0.0432(16) 0.0629(19) -0.0034(14) -0.0058(13) 0.0020(13)
C15 0.0281(17) 0.0389(17) 0.048(2) -0.0020(15) -0.0011(14) 0.0022(14)
C6 0.0339(19) 0.048(2) 0.046(2) 0.0005(16) 0.0006(15) -0.0002(15)
N4 0.0295(16) 0.069(2) 0.0590(19) 0.0033(16) -0.0052(13) -0.0031(14)
C7 0.0298(18) 0.057(2) 0.048(2) -0.0015(18) -0.0080(14) 0.0034(16)
C16 0.0306(18) 0.0406(18) 0.053(2) 0.0004(16) -0.0019(15) 0.0043(15)
C1 0.0336(18) 0.046(2) 0.051(2) -0.0018(16) 0.0009(15) -0.0013(15)
C8 0.0321(18) 0.0468(19) 0.048(2) 0.0000(16) -0.0017(14) -0.0004(15)
C10 0.047(2) 0.057(2) 0.044(2) 0.0030(18) -0.0012(16) -0.0020(18)
C12 0.061(3) 0.048(2) 0.069(3) 0.001(2) -0.011(2) 0.0152(19)
C2 0.039(2) 0.053(2) 0.071(3) -0.0077(19) -0.0028(18) -0.0069(17)
C3 0.053(2) 0.051(2) 0.073(3) -0.004(2) 0.003(2) -0.0114(19)
C13 0.048(2) 0.048(2) 0.056(2) -0.0053(18) -0.0068(17) 0.0049(17)
C5 0.045(2) 0.062(2) 0.057(2) -0.0004(19) 0.0047(17) 0.0099(19)
C21 0.042(2) 0.060(2) 0.058(2) 0.0135(19) -0.0075(17) -0.0059(17)
C11 0.056(2) 0.053(2) 0.058(3) 0.015(2) -0.0125(18) -0.0052(18)
C18 0.054(2) 0.054(2) 0.090(3) 0.020(2) 0.003(2) -0.004(2)
C17 0.041(2) 0.052(2) 0.063(2) 0.0100(19) -0.0072(17) -0.0037(17)
C20 0.055(3) 0.081(3) 0.065(3) 0.014(2) -0.015(2) -0.003(2)
C19 0.058(3) 0.080(3) 0.069(3) 0.030(2) -0.001(2) 0.011(2)
C4 0.065(3) 0.044(2) 0.079(3) -0.006(2) 0.005(2) 0.006(2)
O2 0.0571(19) 0.076(2) 0.098(2) 0.0226(17) -0.0044(16) -0.0092(15)
C25 0.059(3) 0.113(4) 0.187(6) 0.042(5) -0.011(3) 0.001(3)
C23 0.128(7) 0.107(5) 0.341(14) 0.068(7) 0.017(8) -0.040(5)
C22 0.088(4) 0.088(4) 0.164(6) 0.041(4) 0.000(4) -0.003(3)
C24 0.070(5) 0.170(8) 0.396(16) 0.132(9) -0.012(7) -0.035(5)

loop_
_atom_type_symbol
_atom_type_description
_atom_type_scat_dispersion_real
_atom_type_scat_dispersion_imag
_atom_type_scat_source
C C 0.0033 0.0016 'International Tables Vol C Tables 4.2.6.8 and 6.1.1.4'
H H 0.0000 0.0000 'International Tables Vol C Tables 4.2.6.8 and 6.1.1.4'
N N 0.0061 0.0033 'International Tables Vol C Tables 4.2.6.8 and 6.1.1.4'
O O 0.0106 0.0060 'International Tables Vol C Tables 4.2.6.8 and 6.1.1.4'

loop_
_geom_angle_atom_site_label_1
_geom_angle_atom_site_label_2
_geom_angle_atom_site_label_3
_geom_angle
C15 N3 C14 119.7(3)
C13 C14 C9 118.1(3)
C13 C14 N3 119.2(3)
C9 C14 N3 122.5(3)
C10 C9 C14 118.9(3)
C10 C9 C8 118.9(3)
C14 C9 C8 122.1(3)
C7 N1 C8 122.9(3)
C7 N1 H1 118.5
C8 N1 H1 118.5
C1 N2 C8 116.2(3)
C1 N2 H2 121.9
C8 N2 H2 121.9
N3 C15 N4 125.0(3)
N3 C15 C16 117.7(3)
N4 C15 C16 117.2(3)
C5 C6 C1 119.4(3)
C5 C6 C7 121.6(3)
C1 C6 C7 118.5(3)
C15 N4 H4A 109.0
C15 N4 H4B 109.1
H4A N4 H4B 109.5
O1 C7 N1 122.6(3)
O1 C7 C6 122.1(3)
N1 C7 C6 115.1(3)
C21 C16 C17 118.0(3)
C21 C16 C15 122.5(3)
C17 C16 C15 119.5(3)
N2 C1 C2 122.0(3)
N2 C1 C6 119.2(3)
C2 C1 C6 118.8(3)
N2 C8 N1 107.6(3)
N2 C8 C9 111.5(3)
N1 C8 C9 110.4(3)
N2 C8 H8 109.1
N1 C8 H8 109.1
C9 C8 H8 109.1
C11 C10 C9 121.5(3)
C11 C10 H10 119.3
C9 C10 H10 119.3
C11 C12 C13 120.3(3)
C11 C12 H12 119.8
C13 C12 H12 119.8
C3 C2 C1 120.3(3)
C3 C2 H2A 119.8
C1 C2 H2A 119.8
C2 C3 C4 120.8(4)
C2 C3 H3 119.6
C4 C3 H3 119.6
C12 C13 C14 121.3(4)
C12 C13 H13 119.3
C14 C13 H13 119.3
C4 C5 C6 121.0(3)
C4 C5 H5 119.5
C6 C5 H5 119.5
C20 C21 C16 120.8(3)
C20 C21 H21 119.6
C16 C21 H21 119.6
C12 C11 C10 119.9(3)
C12 C11 H11 120.1
C10 C11 H11 120.1
C17 C18 C19 120.5(4)
C17 C18 H18 119.8
C19 C18 H18 119.8
C18 C17 C16 121.3(3)
C18 C17 H17 119.4
C16 C17 H17 119.4
C19 C20 C21 120.3(4)
C19 C20 H20 119.9
C21 C20 H20 119.9
C18 C19 C20 119.3(4)
C18 C19 H19 120.4
C20 C19 H19 120.4
C5 C4 C3 119.5(4)
C5 C4 H4 120.2
C3 C4 H4 120.2
C22 O2 C25 108.1(4)
C24 C25 O2 109.6(5)
C24 C25 H25A 109.7
O2 C25 H25A 109.7
C24 C25 H25B 109.7
O2 C25 H25B 109.7
H25A C25 H25B 108.2
C24 C23 C22 107.1(6)
C24 C23 H23A 110.3
C22 C23 H23A 110.3
C24 C23 H23B 110.3
C22 C23 H23B 110.3
H23A C23 H23B 108.5
O2 C22 C23 107.3(5)
O2 C22 H22A 110.3
C23 C22 H22A 110.3
O2 C22 H22B 110.3
C23 C22 H22B 110.3
H22A C22 H22B 108.5
C25 C24 C23 107.1(6)
C25 C24 H24A 110.3
C23 C24 H24A 110.3
C25 C24 H24B 110.3
C23 C24 H24B 110.3
H24A C24 H24B 108.6

loop_
_geom_bond_atom_site_label_1
_geom_bond_atom_site_label_2
_geom_bond_distance
N3 C15 1.289(4)
N3 C14 1.406(4)
C14 C13 1.393(5)
C14 C9 1.403(5)
C9 C10 1.394(5)
C9 C8 1.505(5)
O1 C7 1.240(4)
N1 C7 1.333(4)
N1 C8 1.458(4)
N1 H1 0.8600
N2 C1 1.378(4)
N2 C8 1.449(4)
N2 H2 0.8600
C15 N4 1.339(4)
C15 C16 1.488(5)
C6 C5 1.393(5)
C6 C1 1.400(4)
C6 C7 1.471(5)
N4 H4A 0.8900
N4 H4B 0.8900
C16 C21 1.380(5)
C16 C17 1.383(5)
C1 C2 1.395(5)
C8 H8 0.9800
C10 C11 1.372(5)
C10 H10 0.9300
C12 C11 1.352(5)
C12 C13 1.383(5)
C12 H12 0.9300
C2 C3 1.371(5)
C2 H2A 0.9300
C3 C4 1.379(6)
C3 H3 0.9300
C13 H13 0.9300
C5 C4 1.364(5)
C5 H5 0.9300
C21 C20 1.374(5)
C21 H21 0.9300
C11 H11 0.9300
C18 C17 1.363(5)
C18 C19 1.368(6)
C18 H18 0.9300
C17 H17 0.9300
C20 C19 1.377(6)
C20 H20 0.9300
C19 H19 0.9300
C4 H4 0.9300
O2 C22 1.389(6)
O2 C25 1.410(6)
C25 C24 1.384(8)
C25 H25A 0.9700
C25 H25B 0.9700
C23 C24 1.434(9)
C23 C22 1.445(9)
C23 H23A 0.9700
C23 H23B 0.9700
C22 H22A 0.9700
C22 H22B 0.9700
C24 H24A 0.9700
C24 H24B 0.9700

loop_
_geom_hbond_atom_site_label_D
_geom_hbond_atom_site_label_H
_geom_hbond_atom_site_label_A
_geom_hbond_distance_DH
_geom_hbond_distance_HA
_geom_hbond_distance_DA
_geom_hbond_angle_DHA
_geom_hbond_site_symmetry_A
N1 H1 O2 0.86 2.18 3.027(4) 167.5 3_666
N2 H2 N3 0.86 2.50 2.979(4) 115.9 3_567
N4 H4A O2 0.89 2.42 3.018(4) 125.1 3_666
N4 H4B O1 0.89 2.09 2.876(4) 146.0 3_667

loop_
_geom_torsion_atom_site_label_1
_geom_torsion_atom_site_label_2
_geom_torsion_atom_site_label_3
_geom_torsion_atom_site_label_4
_geom_torsion
C15 N3 C14 C13 -98.9(4)
C15 N3 C14 C9 86.7(4)
C13 C14 C9 C10 0.0(5)
N3 C14 C9 C10 174.6(3)
C13 C14 C9 C8 179.2(3)
N3 C14 C9 C8 -6.3(5)
C14 N3 C15 N4 -0.3(5)
C14 N3 C15 C16 177.8(3)
C8 N1 C7 O1 -173.5(3)
C8 N1 C7 C6 10.1(5)
C5 C6 C7 O1 13.1(5)
C1 C6 C7 O1 -158.4(3)
C5 C6 C7 N1 -170.5(3)
C1 C6 C7 N1 18.0(5)
N3 C15 C16 C21 -147.5(3)
N4 C15 C16 C21 30.8(5)
N3 C15 C16 C17 29.7(5)
N4 C15 C16 C17 -152.0(3)
C8 N2 C1 C2 156.6(3)
C8 N2 C1 C6 -26.0(5)
C5 C6 C1 N2 178.6(3)
C7 C6 C1 N2 -9.7(5)
C5 C6 C1 C2 -4.0(5)
C7 C6 C1 C2 167.7(3)
C1 N2 C8 N1 49.4(4)
C1 N2 C8 C9 170.5(3)
C7 N1 C8 N2 -42.6(4)
C7 N1 C8 C9 -164.4(3)
C10 C9 C8 N2 -49.9(4)
C14 C9 C8 N2 130.9(3)
C10 C9 C8 N1 69.6(4)
C14 C9 C8 N1 -109.6(3)
C14 C9 C10 C11 0.5(5)
C8 C9 C10 C11 -178.7(3)
N2 C1 C2 C3 -179.9(4)
C6 C1 C2 C3 2.7(6)
C1 C2 C3 C4 1.2(6)
C11 C12 C13 C14 1.0(6)
C9 C14 C13 C12 -0.8(5)
N3 C14 C13 C12 -175.5(3)
C1 C6 C5 C4 1.4(5)
C7 C6 C5 C4 -170.0(3)
C17 C16 C21 C20 -0.2(5)
C15 C16 C21 C20 177.1(3)
C13 C12 C11 C10 -0.5(6)
C9 C10 C11 C12 -0.2(5)
C19 C18 C17 C16 -0.4(6)
C21 C16 C17 C18 0.4(5)
C15 C16 C17 C18 -177.0(3)
C16 C21 C20 C19 0.1(6)
C17 C18 C19 C20 0.3(7)
C21 C20 C19 C18 -0.1(7)
C6 C5 C4 C3 2.5(6)
C2 C3 C4 C5 -3.9(6)
C22 O2 C25 C24 -9.1(9)
C25 O2 C22 C23 8.6(8)
C24 C23 C22 O2 -5.0(11)
O2 C25 C24 C23 5.8(13)
C22 C23 C24 C25 -0.5(13)
